data_7103984
loop_
_publ_author_name
'Albert, Joan'
'Cadena, J. Magali'
'Gonz\'alez, Asensio'
'Granell, Jaume'
'Solans, Xavier'
'Font-Bardia, Merc\`e'

_publ_section_title
;
 The first NH aldimine organometallic compound. Isolation and crystal structure
;
_journal_coden_ASTM CHCOFS
_journal_issue 4
_journal_name_full
;
 Chemical Communications (Cambridge, United Kingdom)
;
_journal_page_first 528
_journal_page_last 529
_journal_paper_doi 10.1039/b211808d
_journal_year 2003
_chemical_formula_sum 'C39 H39 Cl N O2 P Pd'
_chemical_formula_weight 726.53
_space_group_IT_number 2
_symmetry_cell_setting triclinic
_symmetry_space_group_name_Hall '-P 1'
_symmetry_space_group_name_H-M 'P -1'
_atom_sites_solution_hydrogens geom
_atom_sites_solution_primary direct
_atom_sites_solution_secondary difmap
_audit_creation_method SHELXL-97
_cell_angle_alpha 75.4050(10)
_cell_angle_beta 80.8580(10)
_cell_angle_gamma 82.3680(10)
_cell_formula_units_Z 2
_cell_length_a 10.9750(10)
_cell_length_b 11.0460(10)
_cell_length_c 15.1750(10)
_cell_measurement_temperature 293(2)
_cell_volume 1749.4(3)
_computing_structure_refinement 'SHELXL-97 (Sheldrick, 1997)'
_computing_structure_solution 'SHELXS-97 (Sheldrick, 1990)'
_diffrn_ambient_temperature 293(2)
_diffrn_measured_fraction_theta_full 0.724
_diffrn_measured_fraction_theta_max 0.724
_diffrn_measurement_device_type 'Marresearch 2300'
_diffrn_measurement_method 'phi scan'
_diffrn_radiation_monochromator graphite
_diffrn_radiation_source 'fine-focus sealed tube'
_diffrn_radiation_type MoK\a
_diffrn_radiation_wavelength 0.71069
_diffrn_reflns_av_R_equivalents 0.0228
_diffrn_reflns_av_sigmaI/netI 0.0241
_diffrn_reflns_limit_h_max 14
_diffrn_reflns_limit_h_min 0
_diffrn_reflns_limit_k_max 14
_diffrn_reflns_limit_k_min -13
_diffrn_reflns_limit_l_max 20
_diffrn_reflns_limit_l_min -19
_diffrn_reflns_number 11205
_diffrn_reflns_theta_full 28.83
_diffrn_reflns_theta_max 28.83
_diffrn_reflns_theta_min 2.82
_diffrn_standards_decay_% 0
_exptl_absorpt_coefficient_mu 0.687
_exptl_absorpt_correction_type none
_exptl_crystal_colour yellow
_exptl_crystal_density_diffrn 1.379
_exptl_crystal_density_method 'not measured'
_exptl_crystal_description prism
_exptl_crystal_F_000 748
_exptl_crystal_size_max 0.2
_exptl_crystal_size_mid 0.1
_exptl_crystal_size_min 0.1
_refine_diff_density_max 0.609
_refine_diff_density_min -0.444
_refine_diff_density_rms 0.061
_refine_ls_extinction_expression Fc
_refine_ls_extinction_method none
_refine_ls_goodness_of_fit_ref 1.030
_refine_ls_hydrogen_treatment mixed
_refine_ls_matrix_type full
_refine_ls_number_parameters 474
_refine_ls_number_reflns 6616
_refine_ls_number_restraints 0
_refine_ls_restrained_S_all 1.030
_refine_ls_R_factor_all 0.0435
_refine_ls_R_factor_gt 0.0346
_refine_ls_shift/su_max 0.001
_refine_ls_shift/su_mean 0.000
_refine_ls_structure_factor_coef Fsqd
_refine_ls_weighting_details 'w=1/[\s^2^(Fo^2^)+(0.0269P)^2^+2.5858P] where P=(Fo^2^+2Fc^2^)/3'
_refine_ls_weighting_scheme calc
_refine_ls_wR_factor_gt 0.0784
_refine_ls_wR_factor_ref 0.0828
_reflns_number_gt 5884
_reflns_number_total 6616
_reflns_threshold_expression >2sigma(I)
_cod_data_source_file b211808d.txt
_cod_data_source_block jgfm74
_cod_depositor_comments
;
The following automatic conversions were performed:
'_symmetry_cell_setting' value 'Triclinic' changed to 'triclinic'
according to '/home/saulius/struct/CIF-dictionaries/cif_core.dic'
dictionary named 'cif_core.dic' version 2.4.1 from 2010-06-29.

Automatic conversion script
Id: cif_fix_enum 1527 2010-12-29 10:47:43Z saulius 

The following automatic conversions were performed:

'_refine_ls_weighting_scheme' value 'calc
w=1/[\s^2^(Fo^2^)+(0.0269P)^2^+2.5858P] where P=(Fo^2^+2Fc^2^)/3' was
changed to 'calc'. New tag '_refine_ls_weighting_details' was
created. The value of the new tag was set to
'w=1/[\s^2^(Fo^2^)+(0.0269P)^2^+2.5858P] where P=(Fo^2^+2Fc^2^)/3'.

Automatic conversion script
Id: cif_fix_values 3143 2015-03-26 13:38:13Z robertas 
;
_cod_original_sg_symbol_H-M P-1
_cod_database_code 7103984

loop_
_symmetry_equiv_pos_as_xyz
'x, y, z'
'-x, -y, -z'

loop_
_atom_site_label
_atom_site_type_symbol
_atom_site_fract_x
_atom_site_fract_y
_atom_site_fract_z
_atom_site_U_iso_or_equiv
_atom_site_adp_type
_atom_site_occupancy
_atom_site_calc_flag
_atom_site_refinement_flags
_atom_site_disorder_assembly
_atom_site_disorder_group
Pd Pd 0.590898(18) 0.20499(2) 0.277888(13) 0.02919(7) Uani 1 d . . .
P P 0.74349(6) 0.16970(7) 0.16630(4) 0.03034(15) Uani 1 d . . .
Cl Cl 0.41600(7) 0.22106(9) 0.19714(6) 0.0538(2) Uani 1 d . . .
O1 O 0.3985(4) 0.5888(3) 0.3958(2) 0.0980(12) Uani 1 d . . .
O2 O 0.3993(4) 0.5021(3) 0.2826(2) 0.1145(15) Uani 1 d . . .
N N 0.4745(2) 0.2747(2) 0.38234(15) 0.0324(5) Uani 1 d . . .
C1 C 0.7149(2) 0.1837(3) 0.36550(16) 0.0302(5) Uani 1 d . . .
C2 C 0.7736(3) 0.0686(3) 0.40395(19) 0.0379(6) Uani 1 d . . .
H2 H 0.7656 -0.0017 0.3829 0.045 Uiso 1 calc R . .
C3 C 0.8447(3) 0.0575(4) 0.4743(2) 0.0512(8) Uani 1 d . . .
C4 C 0.8594(3) 0.1611(4) 0.5044(2) 0.0578(10) Uani 1 d . . .
C5 C 0.7991(3) 0.2760(4) 0.4675(2) 0.0474(8) Uani 1 d . . .
C6 C 0.7248(3) 0.2880(3) 0.39888(18) 0.0352(6) Uani 1 d . . .
C7 C 0.6455(3) 0.4077(3) 0.3669(2) 0.0402(7) Uani 1 d . . .
H7 H 0.6564 0.4320 0.3003 0.048 Uiso 1 calc R . .
H7A H 0.6702 0.4744 0.3893 0.048 Uiso 1 calc R . .
C8 C 0.5091(3) 0.3891(3) 0.40281(18) 0.0342(6) Uani 1 d . . .
C9 C 0.4284(3) 0.5045(3) 0.3615(2) 0.0469(7) Uani 1 d . . .
C10 C 0.3075(10) 0.6070(7) 0.2388(6) 0.162(4) Uani 1 d . . .
H10 H 0.2449 0.5730 0.2161 0.194 Uiso 1 calc R . .
H10A H 0.2668 0.6544 0.2829 0.194 Uiso 1 calc R . .
C11 C 0.3715(10) 0.6765(10) 0.1729(8) 0.220(6) Uani 1 d . . .
H11 H 0.3184 0.7456 0.1428 0.264 Uiso 1 calc R . .
H11A H 0.4106 0.6283 0.1298 0.264 Uiso 1 calc R . .
H11B H 0.4338 0.7082 0.1965 0.264 Uiso 1 calc R . .
C12 C 0.3876(3) 0.2172(3) 0.4338(2) 0.0380(6) Uani 1 d . . .
H12 H 0.3663 0.1476 0.4178 0.046 Uiso 1 calc R . .
C13 C 0.3162(3) 0.2506(3) 0.5175(2) 0.0430(7) Uani 1 d . . .
C14 C 0.3660(3) 0.2153(3) 0.5999(2) 0.0479(8) Uani 1 d . . .
C15 C 0.4894(4) 0.1382(4) 0.6078(2) 0.0598(9) Uani 1 d . . .
H15 H 0.5086 0.1235 0.6694 0.072 Uiso 1 calc R . .
H15A H 0.5526 0.1827 0.5658 0.072 Uiso 1 calc R . .
H15B H 0.4857 0.0592 0.5932 0.072 Uiso 1 calc R . .
C16 C 0.2969(5) 0.2504(4) 0.6760(3) 0.0635(11) Uani 1 d . . .
C17 C 0.1810(4) 0.3165(4) 0.6718(3) 0.0702(12) Uani 1 d . . .
C18 C 0.1111(6) 0.3571(5) 0.7558(4) 0.110(2) Uani 1 d . . .
H18 H 0.1597 0.3294 0.8057 0.132 Uiso 1 calc R . .
H18A H 0.0336 0.3205 0.7728 0.132 Uiso 1 calc R . .
H18B H 0.0956 0.4470 0.7421 0.132 Uiso 1 calc R . .
C19 C 0.1327(4) 0.3451(4) 0.5913(4) 0.0726(13) Uani 1 d . . .
C20 C 0.1974(3) 0.3135(3) 0.5119(3) 0.0562(9) Uani 1 d . . .
C21 C 0.1410(4) 0.3459(5) 0.4241(3) 0.0789(13) Uani 1 d . . .
H21 H 0.0579 0.3218 0.4363 0.095 Uiso 1 calc R . .
H21A H 0.1896 0.3019 0.3813 0.095 Uiso 1 calc R . .
H21B H 0.1393 0.4348 0.3983 0.095 Uiso 1 calc R . .
C22 C 0.8983(2) 0.1186(3) 0.19947(17) 0.0352(6) Uani 1 d . . .
C23 C 0.9713(3) 0.2034(4) 0.2136(2) 0.0470(8) Uani 1 d . . .
C24 C 1.0854(4) 0.1625(5) 0.2443(2) 0.0629(11) Uani 1 d . . .
C25 C 1.1253(4) 0.0386(6) 0.2632(3) 0.0733(13) Uani 1 d . . .
C26 C 1.0536(4) -0.0474(5) 0.2530(3) 0.0682(12) Uani 1 d . . .
C27 C 0.9398(3) -0.0080(3) 0.2199(2) 0.0510(8) Uani 1 d . . .
H27 H 0.8918 -0.0667 0.2117 0.061 Uiso 1 calc R . .
C28 C 0.7237(3) 0.0582(3) 0.10029(18) 0.0355(6) Uani 1 d . . .
C29 C 0.8158(4) 0.0318(4) 0.0315(3) 0.0654(11) Uani 1 d . . .
H29 H 0.8884 0.0713 0.0192 0.078 Uiso 1 calc R . .
C30 C 0.8008(5) -0.0519(5) -0.0184(3) 0.0760(13) Uani 1 d . . .
C31 C 0.6949(5) -0.1099(4) -0.0021(3) 0.0735(12) Uani 1 d . . .
C32 C 0.6039(5) -0.0860(4) 0.0660(4) 0.0742(13) Uani 1 d . . .
C33 C 0.6188(4) -0.0025(4) 0.1180(3) 0.0535(9) Uani 1 d . . .
C34 C 0.7632(3) 0.3178(3) 0.08063(19) 0.0390(6) Uani 1 d . . .
C35 C 0.8715(3) 0.3389(4) 0.0203(2) 0.0509(8) Uani 1 d . . .
C36 C 0.8812(4) 0.4521(4) -0.0445(3) 0.0646(11) Uani 1 d . . .
C37 C 0.7849(5) 0.5431(4) -0.0497(3) 0.0761(13) Uani 1 d . . .
C38 C 0.6780(5) 0.5242(4) 0.0090(3) 0.0856(15) Uani 1 d . . .
H38 H 0.6124 0.5871 0.0049 0.103 Uiso 1 calc R . .
C39 C 0.6657(3) 0.4118(3) 0.0749(3) 0.0590(9) Uani 1 d . . .
H39 H 0.5925 0.3998 0.1150 0.071 Uiso 1 calc R . .
H3 H 0.885(3) -0.021(4) 0.500(2) 0.058(11) Uiso 1 d . . .
H4 H 0.911(4) 0.159(4) 0.550(3) 0.072(12) Uiso 1 d . . .
H5 H 0.805(3) 0.349(3) 0.490(2) 0.047(9) Uiso 1 d . . .
H8 H 0.496(3) 0.380(3) 0.467(2) 0.033(7) Uiso 1 d . . .
H16 H 0.332(4) 0.232(4) 0.728(3) 0.079(15) Uiso 1 d . . .
H19 H 0.050(4) 0.388(4) 0.582(3) 0.077(13) Uiso 1 d . . .
H22 H 0.938(3) 0.286(3) 0.205(2) 0.050(11) Uiso 1 d . . .
H24 H 1.130(4) 0.225(4) 0.252(3) 0.077(13) Uiso 1 d . . .
H25 H 1.208(4) 0.016(4) 0.281(3) 0.081(13) Uiso 1 d . . .
H26 H 1.081(4) -0.131(5) 0.258(3) 0.089(16) Uiso 1 d . . .
H30 H 0.865(5) -0.073(5) -0.061(3) 0.097(16) Uiso 1 d . . .
H31 H 0.678(5) -0.174(5) -0.038(4) 0.120(19) Uiso 1 d . . .
H32 H 0.530(5) -0.115(4) 0.080(3) 0.087(16) Uiso 1 d . . .
H33 H 0.557(3) 0.018(3) 0.159(2) 0.054(10) Uiso 1 d . . .
H35 H 0.939(3) 0.273(3) 0.025(2) 0.050(10) Uiso 1 d . . .
H36 H 0.955(4) 0.460(4) -0.081(3) 0.073(13) Uiso 1 d . . .
H37 H 0.789(3) 0.616(4) -0.097(3) 0.058(10) Uiso 1 d . . .

loop_
_atom_site_aniso_label
_atom_site_aniso_U_11
_atom_site_aniso_U_22
_atom_site_aniso_U_33
_atom_site_aniso_U_23
_atom_site_aniso_U_13
_atom_site_aniso_U_12
Pd 0.02465(11) 0.03489(13) 0.02941(10) -0.01091(8) -0.00195(7) -0.00328(8)
P 0.0273(3) 0.0365(4) 0.0281(3) -0.0102(3) -0.0009(2) -0.0045(3)
Cl 0.0349(4) 0.0769(6) 0.0572(4) -0.0258(4) -0.0169(3) -0.0002(4)
O1 0.139(3) 0.065(2) 0.096(2) -0.0440(18) -0.041(2) 0.048(2)
O2 0.193(4) 0.072(2) 0.088(2) -0.0305(18) -0.083(3) 0.054(2)
N 0.0286(12) 0.0344(13) 0.0351(11) -0.0135(9) -0.0012(9) 0.0003(10)
C1 0.0268(13) 0.0368(16) 0.0275(11) -0.0091(10) -0.0010(9) -0.0049(11)
C2 0.0324(15) 0.0409(17) 0.0380(14) -0.0082(12) -0.0016(11) -0.0010(13)
C3 0.0367(17) 0.066(2) 0.0439(16) -0.0034(16) -0.0093(13) 0.0054(17)
C4 0.0427(19) 0.091(3) 0.0448(17) -0.0203(18) -0.0149(15) -0.0044(19)
C5 0.0369(17) 0.066(2) 0.0484(17) -0.0289(16) -0.0056(13) -0.0097(16)
C6 0.0277(14) 0.0427(17) 0.0378(13) -0.0128(12) -0.0004(10) -0.0111(12)
C7 0.0416(17) 0.0321(16) 0.0476(16) -0.0110(12) 0.0018(12) -0.0120(13)
C8 0.0380(15) 0.0322(15) 0.0332(13) -0.0126(11) 0.0028(11) -0.0056(12)
C9 0.053(2) 0.0372(18) 0.0509(17) -0.0159(14) -0.0036(14) 0.0009(15)
C10 0.266(12) 0.087(5) 0.132(6) -0.012(4) -0.091(7) 0.039(6)
C11 0.169(10) 0.182(10) 0.238(12) 0.067(9) -0.008(9) -0.011(8)
C12 0.0313(15) 0.0345(16) 0.0487(15) -0.0158(12) 0.0027(12) -0.0029(12)
C13 0.0387(17) 0.0355(17) 0.0497(16) -0.0114(13) 0.0159(12) -0.0087(14)
C14 0.053(2) 0.0388(18) 0.0484(17) -0.0092(13) 0.0121(14) -0.0146(15)
C15 0.066(3) 0.055(2) 0.0528(19) -0.0046(16) -0.0041(17) -0.0079(19)
C16 0.085(3) 0.049(2) 0.053(2) -0.0150(17) 0.022(2) -0.025(2)
C17 0.076(3) 0.054(2) 0.076(3) -0.029(2) 0.040(2) -0.020(2)
C18 0.122(5) 0.099(4) 0.107(4) -0.058(3) 0.066(3) -0.031(3)
C19 0.053(3) 0.058(3) 0.095(3) -0.024(2) 0.034(2) -0.005(2)
C20 0.0412(19) 0.050(2) 0.070(2) -0.0152(17) 0.0167(16) -0.0066(17)
C21 0.042(2) 0.087(3) 0.097(3) -0.016(3) -0.001(2) 0.013(2)
C22 0.0256(13) 0.0483(18) 0.0302(12) -0.0094(11) -0.0009(10) -0.0010(13)
C23 0.0394(18) 0.065(2) 0.0401(15) -0.0143(15) -0.0036(13) -0.0147(17)
C24 0.046(2) 0.103(4) 0.0459(18) -0.018(2) -0.0074(15) -0.026(2)
C25 0.038(2) 0.119(4) 0.057(2) -0.006(2) -0.0128(17) -0.004(2)
C26 0.048(2) 0.077(3) 0.068(2) -0.005(2) -0.0111(18) 0.017(2)
C27 0.0388(18) 0.055(2) 0.0550(18) -0.0086(16) -0.0052(14) 0.0003(16)
C28 0.0396(15) 0.0376(16) 0.0319(12) -0.0136(11) -0.0067(11) -0.0001(13)
C29 0.065(2) 0.083(3) 0.059(2) -0.044(2) 0.0134(18) -0.022(2)
C30 0.093(3) 0.086(3) 0.062(2) -0.050(2) 0.007(2) -0.011(3)
C31 0.099(4) 0.068(3) 0.069(3) -0.040(2) -0.022(2) -0.005(3)
C32 0.073(3) 0.070(3) 0.096(3) -0.039(2) -0.014(3) -0.024(2)
C33 0.055(2) 0.052(2) 0.060(2) -0.0256(17) 0.0003(17) -0.0145(18)
C34 0.0400(16) 0.0411(17) 0.0347(13) -0.0060(12) -0.0035(11) -0.0073(14)
C35 0.050(2) 0.051(2) 0.0436(17) -0.0033(14) 0.0050(14) -0.0048(18)
C36 0.061(3) 0.070(3) 0.050(2) 0.0052(17) 0.0083(17) -0.019(2)
C37 0.085(3) 0.055(3) 0.069(3) 0.017(2) 0.001(2) -0.012(2)
C38 0.079(3) 0.054(3) 0.094(3) 0.018(2) 0.006(2) 0.007(2)
C39 0.048(2) 0.047(2) 0.066(2) 0.0051(16) 0.0066(16) 0.0000(17)

loop_
_atom_type_symbol
_atom_type_description
_atom_type_scat_dispersion_real
_atom_type_scat_dispersion_imag
_atom_type_scat_source
C C 0.0033 0.0016 'International Tables Vol C Tables 4.2.6.8 and 6.1.1.4'
H H 0.0000 0.0000 'International Tables Vol C Tables 4.2.6.8 and 6.1.1.4'
N N 0.0061 0.0033 'International Tables Vol C Tables 4.2.6.8 and 6.1.1.4'
O O 0.0106 0.0060 'International Tables Vol C Tables 4.2.6.8 and 6.1.1.4'
P P 0.1023 0.0942 'International Tables Vol C Tables 4.2.6.8 and 6.1.1.4'
Cl Cl 0.1484 0.1585 'International Tables Vol C Tables 4.2.6.8 and 6.1.1.4'
Pd Pd -0.9988 1.0072 'International Tables Vol C Tables 4.2.6.8 and 6.1.1.4'

loop_
_geom_angle_atom_site_label_1
_geom_angle_atom_site_label_2
_geom_angle_atom_site_label_3
_geom_angle
_geom_angle_site_symmetry_1
_geom_angle_site_symmetry_3
_geom_angle_publ_flag
C1 Pd N 81.78(9) . . ?
C1 Pd P 90.58(7) . . ?
N Pd P 165.60(7) . . ?
C1 Pd Cl 169.74(7) . . ?
N Pd Cl 89.79(6) . . ?
P Pd Cl 98.88(3) . . ?
C28 P C22 102.84(13) . . ?
C28 P C34 104.59(13) . . ?
C22 P C34 103.84(14) . . ?
C28 P Pd 118.56(10) . . ?
C22 P Pd 117.00(8) . . ?
C34 P Pd 108.45(10) . . ?
C9 O2 C10 117.9(4) . . ?
C12 N C8 119.2(2) . . ?
C12 N Pd 123.7(2) . . ?
C8 N Pd 116.63(17) . . ?
C2 C1 C6 119.7(2) . . ?
C2 C1 Pd 123.0(2) . . ?
C6 C1 Pd 116.5(2) . . ?
C1 C2 C3 120.0(3) . . ?
C1 C2 H2 120.0 . . ?
C3 C2 H2 120.0 . . ?
C4 C3 C2 120.4(3) . . ?
C4 C3 H3 120(2) . . ?
C2 C3 H3 120(2) . . ?
C3 C4 C5 119.8(3) . . ?
C3 C4 H4 123(2) . . ?
C5 C4 H4 117(2) . . ?
C4 C5 C6 120.5(3) . . ?
C4 C5 H5 121(2) . . ?
C6 C5 H5 118(2) . . ?
C5 C6 C1 119.5(3) . . ?
C5 C6 C7 121.1(3) . . ?
C1 C6 C7 119.2(2) . . ?
C6 C7 C8 109.7(2) . . ?
C6 C7 H7 109.7 . . ?
C8 C7 H7 109.7 . . ?
C6 C7 H7A 109.7 . . ?
C8 C7 H7A 109.7 . . ?
H7 C7 H7A 108.2 . . ?
N C8 C9 111.3(2) . . ?
N C8 C7 110.8(2) . . ?
C9 C8 C7 109.5(2) . . ?
N C8 H8 108.3(18) . . ?
C9 C8 H8 107.2(18) . . ?
C7 C8 H8 109.7(18) . . ?
O1 C9 O2 123.5(4) . . ?
O1 C9 C8 123.3(3) . . ?
O2 C9 C8 113.2(3) . . ?
C11 C10 O2 105.5(10) . . ?
C11 C10 H10 110.6 . . ?
O2 C10 H10 110.6 . . ?
C11 C10 H10A 110.6 . . ?
O2 C10 H10A 110.6 . . ?
H10 C10 H10A 108.8 . . ?
C10 C11 H11 109.5 . . ?
C10 C11 H11A 109.5 . . ?
H11 C11 H11A 109.5 . . ?
C10 C11 H11B 109.5 . . ?
H11 C11 H11B 109.5 . . ?
H11A C11 H11B 109.5 . . ?
N C12 C13 126.1(3) . . ?
N C12 H12 117.0 . . ?
C13 C12 H12 117.0 . . ?
C14 C13 C20 121.3(3) . . ?
C14 C13 C12 120.0(3) . . ?
C20 C13 C12 118.7(3) . . ?
C13 C14 C16 117.9(4) . . ?
C13 C14 C15 121.4(3) . . ?
C16 C14 C15 120.7(4) . . ?
C14 C15 H15 109.5 . . ?
C14 C15 H15A 109.5 . . ?
H15 C15 H15A 109.5 . . ?
C14 C15 H15B 109.5 . . ?
H15 C15 H15B 109.5 . . ?
H15A C15 H15B 109.5 . . ?
C17 C16 C14 121.9(4) . . ?
C17 C16 H16 121(3) . . ?
C14 C16 H16 117(3) . . ?
C19 C17 C16 118.7(4) . . ?
C19 C17 C18 121.3(5) . . ?
C16 C17 C18 120.0(5) . . ?
C17 C18 H18 109.5 . . ?
C17 C18 H18A 109.5 . . ?
H18 C18 H18A 109.5 . . ?
C17 C18 H18B 109.5 . . ?
H18 C18 H18B 109.5 . . ?
H18A C18 H18B 109.5 . . ?
C17 C19 C20 122.4(4) . . ?
C17 C19 H19 125(3) . . ?
C20 C19 H19 112(3) . . ?
C19 C20 C13 117.6(4) . . ?
C19 C20 C21 121.1(4) . . ?
C13 C20 C21 121.4(3) . . ?
C20 C21 H21 109.5 . . ?
C20 C21 H21A 109.5 . . ?
H21 C21 H21A 109.5 . . ?
C20 C21 H21B 109.5 . . ?
H21 C21 H21B 109.5 . . ?
H21A C21 H21B 109.5 . . ?
C27 C22 C23 118.6(3) . . ?
C27 C22 P 120.1(2) . . ?
C23 C22 P 121.0(3) . . ?
C24 C23 C22 120.5(4) . . ?
C24 C23 H22 123(2) . . ?
C22 C23 H22 117(2) . . ?
C25 C24 C23 120.2(4) . . ?
C25 C24 H24 124(3) . . ?
C23 C24 H24 116(3) . . ?
C24 C25 C26 120.6(4) . . ?
C24 C25 H25 117(3) . . ?
C26 C25 H25 123(3) . . ?
C25 C26 C27 120.2(4) . . ?
C25 C26 H26 123(3) . . ?
C27 C26 H26 116(3) . . ?
C22 C27 C26 119.9(4) . . ?
C22 C27 H27 120.1 . . ?
C26 C27 H27 120.1 . . ?
C33 C28 C29 118.4(3) . . ?
C33 C28 P 120.8(2) . . ?
C29 C28 P 120.8(2) . . ?
C30 C29 C28 120.9(4) . . ?
C30 C29 H29 119.6 . . ?
C28 C29 H29 119.6 . . ?
C31 C30 C29 120.6(4) . . ?
C31 C30 H30 119(3) . . ?
C29 C30 H30 120(3) . . ?
C30 C31 C32 119.3(4) . . ?
C30 C31 H31 124(3) . . ?
C32 C31 H31 116(3) . . ?
C31 C32 C33 120.6(4) . . ?
C31 C32 H32 127(3) . . ?
C33 C32 H32 113(3) . . ?
C28 C33 C32 120.2(4) . . ?
C28 C33 H33 119(2) . . ?
C32 C33 H33 121(2) . . ?
C39 C34 C35 118.8(3) . . ?
C39 C34 P 118.7(2) . . ?
C35 C34 P 122.5(3) . . ?
C36 C35 C34 120.3(4) . . ?
C36 C35 H35 122(2) . . ?
C34 C35 H35 118(2) . . ?
C37 C36 C35 120.4(4) . . ?
C37 C36 H36 124(3) . . ?
C35 C36 H36 116(3) . . ?
C36 C37 C38 120.2(4) . . ?
C36 C37 H37 120(2) . . ?
C38 C37 H37 120(2) . . ?
C37 C38 C39 120.8(4) . . ?
C37 C38 H38 119.6 . . ?
C39 C38 H38 119.6 . . ?
C34 C39 C38 119.6(4) . . ?
C34 C39 H39 120.2 . . ?
C38 C39 H39 120.2 . . ?

loop_
_geom_bond_atom_site_label_1
_geom_bond_atom_site_label_2
_geom_bond_distance
_geom_bond_site_symmetry_2
_geom_bond_publ_flag
Pd C1 2.002(2) . ?
Pd N 2.109(2) . ?
Pd P 2.2543(7) . ?
Pd Cl 2.4010(7) . ?
P C28 1.824(3) . ?
P C22 1.826(3) . ?
P C34 1.829(3) . ?
O1 C9 1.164(4) . ?
O2 C9 1.294(4) . ?
O2 C10 1.522(7) . ?
N C12 1.264(4) . ?
N C8 1.483(3) . ?
C1 C2 1.378(4) . ?
C1 C6 1.393(4) . ?
C2 C3 1.392(4) . ?
C2 H2 0.9300 . ?
C3 C4 1.371(6) . ?
C3 H3 0.94(4) . ?
C4 C5 1.378(5) . ?
C4 H4 0.96(4) . ?
C5 C6 1.393(4) . ?
C5 H5 0.96(3) . ?
C6 C7 1.499(4) . ?
C7 C8 1.531(4) . ?
C7 H7 0.9700 . ?
C7 H7A 0.9700 . ?
C8 C9 1.509(4) . ?
C8 H8 0.95(3) . ?
C10 C11 1.270(11) . ?
C10 H10 0.9700 . ?
C10 H10A 0.9700 . ?
C11 H11 0.9600 . ?
C11 H11A 0.9600 . ?
C11 H11B 0.9600 . ?
C12 C13 1.485(4) . ?
C12 H12 0.9300 . ?
C13 C14 1.389(5) . ?
C13 C20 1.399(5) . ?
C14 C16 1.389(5) . ?
C14 C15 1.506(5) . ?
C15 H15 0.9600 . ?
C15 H15A 0.9600 . ?
C15 H15B 0.9600 . ?
C16 C17 1.382(7) . ?
C16 H16 0.90(4) . ?
C17 C19 1.355(7) . ?
C17 C18 1.517(5) . ?
C18 H18 0.9600 . ?
C18 H18A 0.9600 . ?
C18 H18B 0.9600 . ?
C19 C20 1.397(5) . ?
C19 H19 0.98(4) . ?
C20 C21 1.501(6) . ?
C21 H21 0.9600 . ?
C21 H21A 0.9600 . ?
C21 H21B 0.9600 . ?
C22 C27 1.384(5) . ?
C22 C23 1.387(4) . ?
C23 C24 1.384(5) . ?
C23 H22 0.92(4) . ?
C24 C25 1.353(7) . ?
C24 H24 0.93(4) . ?
C25 C26 1.363(7) . ?
C25 H25 0.97(4) . ?
C26 C27 1.395(5) . ?
C26 H26 0.92(5) . ?
C27 H27 0.9300 . ?
C28 C33 1.365(5) . ?
C28 C29 1.391(4) . ?
C29 C30 1.374(5) . ?
C29 H29 0.9300 . ?
C30 C31 1.359(7) . ?
C30 H30 0.92(5) . ?
C31 C32 1.370(7) . ?
C31 H31 1.04(6) . ?
C32 C33 1.396(5) . ?
C32 H32 0.89(5) . ?
C33 H33 0.89(4) . ?
C34 C39 1.386(5) . ?
C34 C35 1.387(4) . ?
C35 C36 1.387(5) . ?
C35 H35 0.96(4) . ?
C36 C37 1.355(6) . ?
C36 H36 0.91(4) . ?
C37 C38 1.361(6) . ?
C37 H37 0.94(4) . ?
C38 C39 1.392(5) . ?
C38 H38 0.9300 . ?
C39 H39 0.9300 . ?
